data_7026528
loop_
_publ_author_name
'Jayarathne, Upul'
'Chandrasekaran, Perumalreddy'
'Jacobsen, Heiko'
'Mague, Joel T.'
'Donahue, James P.'

_publ_section_title
;
 A tungsten-mediated closed cycle of reactivity for the reduction of CO(2)
 to CO.
;
_journal_issue 40
_journal_name_full 'Dalton transactions (Cambridge, England : 2003)'
_journal_page_first 9662
_journal_page_last 9671
_journal_paper_doi 10.1039/c0dt00489h
_journal_volume 39
_journal_year 2010
_chemical_formula_sum 'C26 H26 Cl4 P2 W'
_chemical_formula_weight 726.06
_chemical_name_common
;
Bis(diphenylmethylphosphine)tungsten(IV) tetrachloride
;
_chemical_name_systematic
;
?
;
_space_group_IT_number 2
_symmetry_cell_setting triclinic
_symmetry_space_group_name_Hall '-P 1'
_symmetry_space_group_name_H-M 'P -1'
_atom_sites_solution_hydrogens geom
_atom_sites_solution_primary direct
_atom_sites_solution_secondary difmap
_audit_creation_method SHELXL-97
_cell_angle_alpha 66.983(4)
_cell_angle_beta 89.510(4)
_cell_angle_gamma 63.041(4)
_cell_formula_units_Z 1
_cell_length_a 8.860(3)
_cell_length_b 9.491(3)
_cell_length_c 9.765(3)
_cell_measurement_reflns_used 6029
_cell_measurement_temperature 100(2)
_cell_measurement_theta_max 28.2885
_cell_measurement_theta_min 2.316
_cell_volume 659.2(4)
_computing_cell_refinement 'Bruker SAINT (Bruker-AXS 2008a)'
_computing_data_collection 'Bruker APEX2 (Bruker-AXS, 2008)'
_computing_data_reduction 'Bruker SAINT (Bruker-AXS 2008a)'
_computing_molecular_graphics 'Bruker SHELXTL(Bruker-AXS 2008b)'
_computing_publication_material 'Bruker SHELXTL(Bruker-AXS 2008b)'
_computing_structure_refinement 'SHELXL-97 (Sheldrick, 2008)'
_computing_structure_solution 'SHELXS-97 (Sheldrick, 2008)'
_diffrn_ambient_temperature 100(2)
_diffrn_measured_fraction_theta_full 0.997
_diffrn_measured_fraction_theta_max 0.934
_diffrn_measurement_device_type 'Bruker APEX-I CCD'
_diffrn_measurement_method '\f and \w scans'
_diffrn_radiation_monochromator graphite
_diffrn_radiation_source 'fine-focus sealed tube'
_diffrn_radiation_type MoK\a
_diffrn_radiation_wavelength 0.71073
_diffrn_reflns_av_R_equivalents 0.0175
_diffrn_reflns_av_sigmaI/netI 0.0239
_diffrn_reflns_limit_h_max 11
_diffrn_reflns_limit_h_min -11
_diffrn_reflns_limit_k_max 12
_diffrn_reflns_limit_k_min -12
_diffrn_reflns_limit_l_max 12
_diffrn_reflns_limit_l_min -12
_diffrn_reflns_number 6008
_diffrn_reflns_theta_full 28.28
_diffrn_reflns_theta_max 28.28
_diffrn_reflns_theta_min 2.32
_exptl_absorpt_coefficient_mu 4.922
_exptl_absorpt_correction_T_max 0.4711
_exptl_absorpt_correction_T_min 0.3896
_exptl_absorpt_correction_type multi-scan
_exptl_absorpt_process_details 'SADABS (Sheldrick 2008a)'
_exptl_crystal_colour orange
_exptl_crystal_density_diffrn 1.829
_exptl_crystal_density_method 'not measured'
_exptl_crystal_description block
_exptl_crystal_F_000 354
_exptl_crystal_size_max 0.24
_exptl_crystal_size_mid 0.19
_exptl_crystal_size_min 0.18
_refine_diff_density_max 0.400
_refine_diff_density_min -1.356
_refine_diff_density_rms 0.114
_refine_ls_extinction_method none
_refine_ls_goodness_of_fit_ref 1.048
_refine_ls_hydrogen_treatment mixed
_refine_ls_matrix_type full
_refine_ls_number_parameters 203
_refine_ls_number_reflns 3047
_refine_ls_number_restraints 0
_refine_ls_restrained_S_all 1.048
_refine_ls_R_factor_all 0.0152
_refine_ls_R_factor_gt 0.0152
_refine_ls_shift/su_max 0.001
_refine_ls_shift/su_mean 0.000
_refine_ls_structure_factor_coef Fsqd
_refine_ls_weighting_details 'calc w=1/[\s^2^(Fo^2^)+(0.0232P)^2^+0.2164P] where P=(Fo^2^+2Fc^2^)/3'
_refine_ls_weighting_scheme calc
_refine_ls_wR_factor_gt 0.0388
_refine_ls_wR_factor_ref 0.0388
_reflns_number_gt 3047
_reflns_number_total 3047
_reflns_threshold_expression >2\s(I)
_cod_data_source_file c0dt00489h.txt
_cod_data_source_block jpd154
_cod_original_cell_volume 659.3(3)
_cod_original_sg_symbol_H-M P-1
_cod_database_code 7026528

loop_
_symmetry_equiv_pos_as_xyz
'x, y, z'
'-x, -y, -z'

loop_
_atom_site_label
_atom_site_type_symbol
_atom_site_fract_x
_atom_site_fract_y
_atom_site_fract_z
_atom_site_U_iso_or_equiv
_atom_site_adp_type
_atom_site_occupancy
_atom_site_symmetry_multiplicity
_atom_site_calc_flag
_atom_site_refinement_flags
W1 W 0.5000 0.0000 1.0000 0.00867(4) Uani 1 2 d S
Cl1 Cl 0.27372(5) 0.27992(6) 0.94772(5) 0.01276(9) Uani 1 1 d .
Cl2 Cl 0.32611(6) -0.03126(6) 0.84662(5) 0.01435(9) Uani 1 1 d .
P1 P 0.39775(6) -0.14436(6) 1.23487(5) 0.00958(9) Uani 1 1 d .
C1 C 0.5735(3) -0.2843(3) 1.4009(2) 0.0143(4) Uani 1 1 d .
H1A H 0.621(3) -0.219(4) 1.420(3) 0.020(7) Uiso 1 1 d .
H1B H 0.539(4) -0.348(4) 1.489(3) 0.025(7) Uiso 1 1 d .
H1C H 0.666(4) -0.369(4) 1.377(3) 0.031(8) Uiso 1 1 d .
C2 C 0.3235(2) -0.2921(2) 1.2262(2) 0.0120(3) Uani 1 1 d .
C3 C 0.4279(3) -0.4235(3) 1.1822(2) 0.0154(4) Uani 1 1 d .
H3 H 0.532(4) -0.422(4) 1.147(3) 0.023(7) Uiso 1 1 d .
C4 C 0.3767(3) -0.5401(3) 1.1771(2) 0.0173(4) Uani 1 1 d .
H4 H 0.453(3) -0.629(4) 1.151(3) 0.019(6) Uiso 1 1 d .
C5 C 0.2203(3) -0.5267(3) 1.2143(2) 0.0176(4) Uani 1 1 d .
H5 H 0.184(4) -0.600(4) 1.205(3) 0.021(7) Uiso 1 1 d .
C6 C 0.1169(3) -0.3981(3) 1.2592(2) 0.0173(4) Uani 1 1 d .
H6 H 0.012(3) -0.390(3) 1.285(3) 0.014(6) Uiso 1 1 d .
C7 C 0.1673(2) -0.2809(3) 1.2652(2) 0.0147(4) Uani 1 1 d .
H7 H 0.091(3) -0.195(4) 1.296(3) 0.020(6) Uiso 1 1 d .
C8 C 0.2235(2) 0.0092(2) 1.2868(2) 0.0115(3) Uani 1 1 d .
C9 C 0.2432(3) 0.0182(3) 1.4244(2) 0.0137(4) Uani 1 1 d .
H9 H 0.356(3) -0.060(3) 1.500(3) 0.016(6) Uiso 1 1 d .
C10 C 0.1048(3) 0.1396(3) 1.4579(2) 0.0173(4) Uani 1 1 d .
H10 H 0.119(3) 0.143(3) 1.555(3) 0.018(6) Uiso 1 1 d .
C11 C -0.0532(3) 0.2502(3) 1.3558(2) 0.0174(4) Uani 1 1 d .
H11 H -0.151(4) 0.335(4) 1.377(3) 0.026(7) Uiso 1 1 d .
C12 C -0.0734(3) 0.2419(3) 1.2189(2) 0.0167(4) Uani 1 1 d .
H12 H -0.186(4) 0.320(4) 1.146(4) 0.030(8) Uiso 1 1 d .
C13 C 0.0642(3) 0.1234(3) 1.1832(2) 0.0141(4) Uani 1 1 d .
H13 H 0.047(3) 0.119(3) 1.086(3) 0.017(6) Uiso 1 1 d .

loop_
_atom_site_aniso_label
_atom_site_aniso_U_11
_atom_site_aniso_U_22
_atom_site_aniso_U_33
_atom_site_aniso_U_23
_atom_site_aniso_U_13
_atom_site_aniso_U_12
W1 0.00847(6) 0.00883(6) 0.00883(6) -0.00388(4) 0.00175(4) -0.00428(4)
Cl1 0.01107(19) 0.01030(19) 0.0154(2) -0.00562(17) 0.00317(16) -0.00407(16)
Cl2 0.0151(2) 0.0152(2) 0.0139(2) -0.00620(17) -0.00033(17) -0.00842(17)
P1 0.0096(2) 0.0094(2) 0.0092(2) -0.00401(17) 0.00207(17) -0.00423(17)
C1 0.0133(8) 0.0145(9) 0.0113(9) -0.0035(7) 0.0006(7) -0.0056(7)
C2 0.0140(8) 0.0121(8) 0.0103(8) -0.0038(7) 0.0022(7) -0.0076(7)
C3 0.0168(9) 0.0160(9) 0.0157(9) -0.0078(8) 0.0070(7) -0.0090(7)
C4 0.0239(10) 0.0160(9) 0.0158(9) -0.0090(8) 0.0070(8) -0.0111(8)
C5 0.0242(10) 0.0182(9) 0.0139(9) -0.0055(8) 0.0019(8) -0.0143(8)
C6 0.0141(9) 0.0204(10) 0.0187(10) -0.0071(8) 0.0028(8) -0.0105(8)
C7 0.0128(9) 0.0155(9) 0.0154(9) -0.0062(8) 0.0023(7) -0.0070(7)
C8 0.0123(8) 0.0113(8) 0.0115(8) -0.0046(7) 0.0046(7) -0.0066(7)
C9 0.0149(9) 0.0158(9) 0.0124(9) -0.0066(7) 0.0038(7) -0.0089(7)
C10 0.0206(10) 0.0195(10) 0.0163(9) -0.0108(8) 0.0075(8) -0.0109(8)
C11 0.0171(9) 0.0148(9) 0.0213(10) -0.0099(8) 0.0090(8) -0.0068(8)
C12 0.0141(9) 0.0137(9) 0.0187(10) -0.0062(8) 0.0032(8) -0.0046(7)
C13 0.0146(9) 0.0132(9) 0.0125(9) -0.0048(7) 0.0024(7) -0.0060(7)

loop_
_atom_type_symbol
_atom_type_description
_atom_type_scat_dispersion_real
_atom_type_scat_dispersion_imag
_atom_type_scat_source
C C 0.0033 0.0016 'International Tables Vol C Tables 4.2.6.8 and 6.1.1.4'
H H 0.0000 0.0000 'International Tables Vol C Tables 4.2.6.8 and 6.1.1.4'
P P 0.1023 0.0942 'International Tables Vol C Tables 4.2.6.8 and 6.1.1.4'
Cl Cl 0.1484 0.1585 'International Tables Vol C Tables 4.2.6.8 and 6.1.1.4'
W W -0.8490 6.8722 'International Tables Vol C Tables 4.2.6.8 and 6.1.1.4'

loop_
_geom_angle_atom_site_label_1
_geom_angle_atom_site_label_2
_geom_angle_atom_site_label_3
_geom_angle
_geom_angle_site_symmetry_1
_geom_angle_site_symmetry_3
Cl1 W1 Cl1 180.0 2_657 .
Cl1 W1 Cl2 89.84(3) 2_657 2_657
Cl1 W1 Cl2 90.16(3) . 2_657
Cl1 W1 Cl2 90.16(3) 2_657 .
Cl1 W1 Cl2 89.84(3) . .
Cl2 W1 Cl2 180.000(1) 2_657 .
Cl1 W1 P1 92.10(2) 2_657 2_657
Cl1 W1 P1 87.90(2) . 2_657
Cl2 W1 P1 90.34(3) 2_657 2_657
Cl2 W1 P1 89.66(3) . 2_657
Cl1 W1 P1 87.90(2) 2_657 .
Cl1 W1 P1 92.10(2) . .
Cl2 W1 P1 89.66(3) 2_657 .
Cl2 W1 P1 90.34(3) . .
P1 W1 P1 180.0 2_657 .
C8 P1 C1 106.08(9) . .
C8 P1 C2 104.89(9) . .
C1 P1 C2 103.03(9) . .
C8 P1 W1 114.44(6) . .
C1 P1 W1 110.90(7) . .
C2 P1 W1 116.39(6) . .
C7 C2 C3 118.81(18) . .
C7 C2 P1 122.24(15) . .
C3 C2 P1 118.94(15) . .
C4 C3 C2 120.41(19) . .
C3 C4 C5 120.42(19) . .
C6 C5 C4 119.54(19) . .
C5 C6 C7 120.48(19) . .
C6 C7 C2 120.33(18) . .
C9 C8 C13 119.50(17) . .
C9 C8 P1 122.40(15) . .
C13 C8 P1 118.10(14) . .
C10 C9 C8 119.87(18) . .
C11 C10 C9 120.29(19) . .
C10 C11 C12 120.06(19) . .
C13 C12 C11 120.20(19) . .
C12 C13 C8 120.07(19) . .

loop_
_geom_bond_atom_site_label_1
_geom_bond_atom_site_label_2
_geom_bond_distance
_geom_bond_site_symmetry_2
W1 Cl1 2.3378(7) 2_657
W1 Cl1 2.3379(7) .
W1 Cl2 2.3466(6) 2_657
W1 Cl2 2.3466(6) .
W1 P1 2.5672(7) 2_657
W1 P1 2.5672(7) .
P1 C8 1.8140(19) .
P1 C1 1.817(2) .
P1 C2 1.827(2) .
C2 C7 1.400(3) .
C2 C3 1.401(3) .
C3 C4 1.389(3) .
C4 C5 1.392(3) .
C5 C6 1.386(3) .
C6 C7 1.393(3) .
C8 C9 1.397(3) .
C8 C13 1.403(3) .
C9 C10 1.394(3) .
C10 C11 1.389(3) .
C11 C12 1.387(3) .
C12 C13 1.389(3) .
